data_1534205
loop_
_publ_author_name
'Bakakin, V.V.'
'Balko, V.P.'
'Solov'eva, L.P.'

_publ_section_title
;
 Crystal Structures of Milarite, Armenite, and Sogdianite
;
_journal_name_full Kristallografiya
_journal_page_first 741
_journal_page_last 745
_journal_volume 19
_journal_year 1974
_chemical_formula_sum 'Al6 Ba Ca2 H4 O32 Si9'
_chemical_name_systematic 'Ba Ca2 Al6 Si9 O30 (H2 O)2'
_space_group_IT_number 192
_symmetry_space_group_name_Hall '-P 6 2c'
_symmetry_space_group_name_H-M 'P 6/m c c'
_cell_angle_alpha 90
_cell_angle_beta 90
_cell_angle_gamma 120
_cell_formula_units_Z 2
_cell_length_a 10.69
_cell_length_b 10.69
_cell_length_c 13.9
_cell_volume 1375.627
_citation_journal_id_ASTM KRISAJ
_cod_data_source_file Bakakin_KRISAJ_1974_399.cif
_cod_data_source_block H4Al6Ba1Ca2O32Si9
_cod_original_formula_sum 'H4 Al6 Ba1 Ca2 O32 Si9'
_cod_database_code 1534205

loop_
_symmetry_equiv_pos_as_xyz
x,y,z
x-y,x,z
-y,x-y,z
-x,-y,z
-x+y,-x,z
y,-x+y,z
-y,-x,-z+1/2
x-y,-y,-z+1/2
x,x-y,-z+1/2
y,x,-z+1/2
-x+y,y,-z+1/2
-x,-x+y,-z+1/2
-x,-y,-z
-x+y,-x,-z
y,-x+y,-z
x,y,-z
x-y,x,-z
-y,x-y,-z
y,x,z-1/2
-x+y,y,z-1/2
-x,-x+y,z-1/2
-y,-x,z-1/2
x-y,-y,z-1/2
x,x-y,z-1/2

loop_
_atom_site_label
_atom_site_type_symbol
_atom_site_fract_x
_atom_site_fract_y
_atom_site_fract_z
_atom_site_occupancy
_atom_site_U_iso_or_equiv
Ba1 Ba+2 0 0 0.25 1 0.0
Si1 Si+4 0.083 0.333 0.118 0.75 0.0
O4 O-2 0.3333 0.6667 0.07 0.5 0.0
O1 O-2 0.098 0.378 0 1 0.0
O3 O-2 0.116 0.473 0.178 1 0.0
O2 O-2 0.199 0.278 0.145 1 0.0
Ca1 Ca+2 0.3333 0.6667 0.25 1 0.0
Al2 Al+3 0.083 0.333 0.118 0.25 0.0
Al1 Al+3 0 0.5 0.25 1 0.0
